data_9010980
loop_
_publ_author_name
'Smith, J. V.'

_publ_section_title
;
 The crystal structure of paracelsian, BaAl2Si2O8
;
_journal_name_full 'Acta Crystallographica'
_journal_page_first 613
_journal_page_last 620
_journal_paper_doi 10.1107/S0365110X53001721
_journal_volume 6
_journal_year 1953
_chemical_compound_source 'Benallt Mine, near Rhiw, Carnarvonshire, U.K.'
_chemical_formula_sum 'Al2 Ba O8 Si2'
_chemical_name_mineral Paracelsian
_space_group_IT_number 62
_symmetry_space_group_name_Hall '-P 2c 2n'
_symmetry_space_group_name_H-M 'P n a m'
_cell_angle_alpha 90
_cell_angle_beta 90
_cell_angle_gamma 90
_cell_length_a 9.076
_cell_length_b 9.583
_cell_length_c 8.578
_cell_formula_units_Z 4
_cell_volume 746.074
_database_code_amcsd 0009156
_exptl_crystal_density_diffrn 3.343
_cod_original_formula_sum 'Ba (Al2 Si2) O8'
_cod_database_code 9010980

loop_
_space_group_symop_operation_xyz
x,y,z
x,y,1/2-z
-x,-y,1/2+z
1/2-x,1/2+y,1/2+z
1/2+x,1/2-y,1/2-z
1/2+x,1/2-y,z
1/2-x,1/2+y,-z
-x,-y,-z

loop_
_atom_site_label
_atom_site_fract_x
_atom_site_fract_y
_atom_site_fract_z
_atom_site_occupancy
Ba 0.89730 0.41230 0.25000 1.00000
Al1 0.06500 0.19610 0.93540 0.50000
Si1 0.06500 0.19610 0.93540 0.50000
Al2 0.22830 0.91730 0.93370 0.50000
Si2 0.22830 0.91730 0.93370 0.50000
O1 0.19300 0.08830 0.99800 1.00000
O2 0.12870 0.36200 0.95400 1.00000
O3 0.92500 0.18750 0.06460 1.00000
O4 0.00670 0.17300 0.75000 1.00000
O5 0.29100 0.91200 0.75000 1.00000

loop_
_cod_related_entry_id
_cod_related_entry_database
_cod_related_entry_code
1 AMCSD 0009156
